data_4508894
loop_
_publ_author_name
'Asensio, Gregorio'
'Medio-Simon, Mercedes'
'Alem\'an, Pedro'
'de Arellano, Carmen Ram\'irez'

_publ_section_title
;
 The Role of Organic Fluorine in the Supramolecular Assembly of
 Halogenated \b-Hydroxysulphoxides Diastereomers
;
_journal_issue 12
_journal_name_full 'Crystal Growth &amp; Design'
_journal_page_first 2769
_journal_paper_doi 10.1021/cg060465m
_journal_volume 6
_journal_year 2006
_chemical_absolute_configuration ad
_chemical_formula_sum 'C10 H11 Cl3 O2 S'
_chemical_formula_weight 301.60
_chemical_name_systematic
; 
 ? 
;
_space_group_IT_number 4
_symmetry_cell_setting monoclinic
_symmetry_space_group_name_Hall 'P 2yb'
_symmetry_space_group_name_H-M 'P 1 21 1'
_atom_sites_solution_hydrogens geom
_atom_sites_solution_primary direct
_atom_sites_solution_secondary difmap
_audit_creation_method SHELXL-97
_cell_angle_alpha 90.00
_cell_angle_beta 106.52(3)
_cell_angle_gamma 90.00
_cell_formula_units_Z 4
_cell_length_a 12.215(2)
_cell_length_b 6.1978(12)
_cell_length_c 17.611(4)
_cell_measurement_reflns_used 7030
_cell_measurement_temperature 173(2)
_cell_measurement_theta_max 30.034
_cell_measurement_theta_min 0.998
_cell_volume 1278.2(5)
_computing_cell_refinement 'HKL Scalepack (Otwinowski & Minor 1997)'
_computing_data_collection 'Collect (Nonius BV, 1997-2000)'
_computing_data_reduction 'HKL Denzo&Scalepack (Otwinowski&Minor 1997)'
_computing_molecular_graphics 'SHELXTL v6.14 (Bruker, 2000-2003)'
_computing_publication_material 'SHELXL-97 (Sheldrick, 1997)'
_computing_structure_refinement 'SHELXL-97 (Sheldrick, 1997)'
_computing_structure_solution 'SHELXS-97 (Sheldrick, 1990)'
_diffrn_ambient_temperature 173(2)
_diffrn_detector_area_resol_mean 9
_diffrn_measured_fraction_theta_full 0.988
_diffrn_measured_fraction_theta_max 0.988
_diffrn_measurement_device_type KappaCCD
_diffrn_measurement_method \w-scans
_diffrn_radiation_monochromator graphite
_diffrn_radiation_source 'fine-focus sealed tube'
_diffrn_radiation_type MoK\a
_diffrn_radiation_wavelength 0.71073
_diffrn_reflns_av_R_equivalents 0.0327
_diffrn_reflns_av_sigmaI/netI 0.0450
_diffrn_reflns_limit_h_max 17
_diffrn_reflns_limit_h_min -17
_diffrn_reflns_limit_k_max 8
_diffrn_reflns_limit_k_min -8
_diffrn_reflns_limit_l_max 24
_diffrn_reflns_limit_l_min -24
_diffrn_reflns_number 14074
_diffrn_reflns_theta_full 30.02
_diffrn_reflns_theta_max 30.02
_diffrn_reflns_theta_min 5.18
_exptl_absorpt_coefficient_mu 0.861
_exptl_absorpt_correction_type none
_exptl_crystal_colour colourless
_exptl_crystal_density_diffrn 1.567
_exptl_crystal_density_method 'not measured'
_exptl_crystal_description prism
_exptl_crystal_F_000 616
_exptl_crystal_size_max 0.42
_exptl_crystal_size_mid 0.22
_exptl_crystal_size_min 0.18
_refine_diff_density_max 0.313
_refine_diff_density_min -0.248
_refine_diff_density_rms 0.050
_refine_ls_abs_structure_details 'Flack H D (1983), Acta Cryst. A39, 876-881'
_refine_ls_abs_structure_Flack -0.04(4)
_refine_ls_extinction_method none
_refine_ls_goodness_of_fit_ref 1.027
_refine_ls_hydrogen_treatment constr
_refine_ls_matrix_type full
_refine_ls_number_parameters 293
_refine_ls_number_reflns 7332
_refine_ls_number_restraints 1
_refine_ls_restrained_S_all 1.027
_refine_ls_R_factor_all 0.0425
_refine_ls_R_factor_gt 0.0319
_refine_ls_shift/su_max 0.001
_refine_ls_shift/su_mean 0.000
_refine_ls_structure_factor_coef Fsqd
_refine_ls_weighting_details 'calc w=1/[\s^2^(Fo^2^)+(0.0317P)^2^+0.0984P] where P=(Fo^2^+2Fc^2^)/3'
_refine_ls_weighting_scheme calc
_refine_ls_wR_factor_gt 0.0681
_refine_ls_wR_factor_ref 0.0713
_reflns_number_gt 6328
_reflns_number_total 7332
_reflns_threshold_expression >2sigma(I)
_cod_data_source_file cg060465msup1.cif
_cod_data_source_block mms13_5a
_cod_original_cell_volume 1278.3(5)
_cod_original_sg_symbol_H-M P2(1)
_cod_database_code 4508894

loop_
_symmetry_equiv_pos_as_xyz
'x, y, z'
'-x, y+1/2, -z'

loop_
_atom_site_label
_atom_site_type_symbol
_atom_site_fract_x
_atom_site_fract_y
_atom_site_fract_z
_atom_site_U_iso_or_equiv
_atom_site_adp_type
_atom_site_occupancy
_atom_site_symmetry_multiplicity
_atom_site_calc_flag
_atom_site_refinement_flags
S1 S 0.32556(4) 0.95574(9) 0.54305(3) 0.03181(11) Uani 1 1 d .
S1A S 0.66575(4) 0.43852(7) 0.97978(2) 0.02327(9) Uani 1 1 d .
O1 O 0.35100(13) 0.8262(4) 0.47877(9) 0.0549(5) Uani 1 1 d .
O2 O 0.53394(12) 1.2182(2) 0.62419(8) 0.0335(3) Uani 1 1 d .
H2 H 0.5663 1.2730 0.5926 0.050 Uiso 1 1 calc R
O1A O 0.67299(11) 0.1972(2) 0.96988(8) 0.0300(3) Uani 1 1 d .
O2A O 0.41594(11) 0.3895(2) 0.96304(7) 0.0259(3) Uani 1 1 d .
H2A H 0.4003 0.5164 0.9731 0.039 Uiso 1 1 calc R
Cl1 Cl 0.62800(4) 1.00015(9) 0.78906(3) 0.03770(12) Uani 1 1 d .
Cl2 Cl 0.77653(4) 1.05916(10) 0.68989(4) 0.04613(15) Uani 1 1 d .
Cl3 Cl 0.67085(5) 0.64469(9) 0.69583(4) 0.04392(13) Uani 1 1 d .
Cl1A Cl 0.38073(4) 0.39467(9) 0.73144(3) 0.03531(11) Uani 1 1 d .
Cl2A Cl 0.22191(4) 0.29444(9) 0.81987(3) 0.03981(13) Uani 1 1 d .
Cl3A Cl 0.31096(4) 0.72801(8) 0.82300(3) 0.03479(11) Uani 1 1 d .
C1 C 0.43818(15) 0.8905(4) 0.63170(10) 0.0293(4) Uani 1 1 d .
H1A H 0.4186 0.9460 0.6789 0.035 Uiso 1 1 calc R
H1B H 0.4474 0.7320 0.6370 0.035 Uiso 1 1 calc R
C2 C 0.54884(15) 0.9933(3) 0.62596(11) 0.0276(4) Uani 1 1 d .
H2B H 0.5643 0.9457 0.5757 0.033 Uiso 1 1 calc R
C3 C 0.65033(16) 0.9264(4) 0.69730(11) 0.0306(4) Uani 1 1 d .
C11 C 0.21384(15) 0.8169(4) 0.57028(10) 0.0277(4) Uani 1 1 d .
C12 C 0.18064(17) 0.6125(4) 0.54012(12) 0.0331(4) Uani 1 1 d .
H12 H 0.2169 0.5445 0.5054 0.040 Uiso 1 1 calc R
C13 C 0.09335(17) 0.5104(4) 0.56196(12) 0.0390(5) Uani 1 1 d .
H13 H 0.0691 0.3715 0.5411 0.047 Uiso 1 1 calc R
C14 C 0.04052(17) 0.6053(4) 0.61338(12) 0.0396(5) Uani 1 1 d .
C15 C 0.07417(17) 0.8089(4) 0.64184(12) 0.0384(5) Uani 1 1 d .
H15 H 0.0380 0.8763 0.6767 0.046 Uiso 1 1 calc R
C16 C 0.16089(16) 0.9181(4) 0.62010(11) 0.0341(4) Uani 1 1 d .
H16 H 0.1830 1.0594 0.6393 0.041 Uiso 1 1 calc R
C7 C -0.0511(2) 0.4857(6) 0.63913(15) 0.0603(8) Uani 1 1 d .
H7A H -0.0168 0.4144 0.6900 0.090 Uiso 1 1 calc R
H7B H -0.0865 0.3773 0.5992 0.090 Uiso 1 1 calc R
H7C H -0.1094 0.5882 0.6448 0.090 Uiso 1 1 calc R
C1A C 0.55017(14) 0.5247(3) 0.89518(10) 0.0242(3) Uani 1 1 d .
H1C H 0.5328 0.6790 0.9006 0.029 Uiso 1 1 calc R
H1D H 0.5726 0.5065 0.8458 0.029 Uiso 1 1 calc R
C2A C 0.44523(14) 0.3867(3) 0.89204(10) 0.0230(3) Uani 1 1 d .
H2C H 0.4659 0.2344 0.8834 0.028 Uiso 1 1 calc R
C3A C 0.34480(14) 0.4489(3) 0.82028(10) 0.0254(4) Uani 1 1 d .
C11A C 0.77869(14) 0.5528(3) 0.94665(10) 0.0238(4) Uani 1 1 d .
C12A C 0.81747(15) 0.7586(3) 0.97167(11) 0.0263(4) Uani 1 1 d .
H12A H 0.7864 0.8363 1.0072 0.032 Uiso 1 1 calc R
C13A C 0.90281(15) 0.8483(3) 0.94358(11) 0.0300(4) Uani 1 1 d .
H13A H 0.9294 0.9897 0.9599 0.036 Uiso 1 1 calc R
C14A C 0.94988(15) 0.7365(4) 0.89238(11) 0.0301(4) Uani 1 1 d .
C15A C 0.91042(15) 0.5275(4) 0.86960(11) 0.0323(4) Uani 1 1 d .
H15A H 0.9424 0.4478 0.8351 0.039 Uiso 1 1 calc R
C16A C 0.82549(15) 0.4360(4) 0.89675(11) 0.0299(4) Uani 1 1 d .
H16A H 0.7995 0.2938 0.8812 0.036 Uiso 1 1 calc R
C7A C 1.04170(19) 0.8358(5) 0.86242(14) 0.0495(6) Uani 1 1 d .
H7D H 1.0330 0.9931 0.8607 0.074 Uiso 1 1 calc R
H7E H 1.0354 0.7817 0.8091 0.074 Uiso 1 1 calc R
H7F H 1.1167 0.7976 0.8979 0.074 Uiso 1 1 calc R

loop_
_atom_site_aniso_label
_atom_site_aniso_U_11
_atom_site_aniso_U_22
_atom_site_aniso_U_33
_atom_site_aniso_U_23
_atom_site_aniso_U_13
_atom_site_aniso_U_12
S1 0.0274(2) 0.0408(3) 0.0269(2) 0.0051(2) 0.00724(18) -0.0042(2)
S1A 0.0246(2) 0.0223(2) 0.0239(2) 0.00218(17) 0.00846(16) 0.00033(17)
O1 0.0434(8) 0.0981(15) 0.0278(7) -0.0168(9) 0.0175(6) -0.0186(10)
O2 0.0349(7) 0.0295(7) 0.0399(8) 0.0028(6) 0.0169(6) -0.0040(6)
O1A 0.0353(7) 0.0218(7) 0.0357(7) 0.0058(6) 0.0148(6) 0.0030(5)
O2A 0.0321(6) 0.0226(6) 0.0270(6) 0.0015(5) 0.0150(5) 0.0018(5)
Cl1 0.0409(3) 0.0423(3) 0.0277(2) -0.0027(2) 0.00611(19) -0.0082(2)
Cl2 0.0270(2) 0.0566(4) 0.0535(3) 0.0074(3) 0.0095(2) -0.0108(2)
Cl3 0.0409(3) 0.0317(3) 0.0545(3) -0.0007(2) 0.0060(2) 0.0054(2)
Cl1A 0.0402(3) 0.0426(3) 0.0248(2) -0.0035(2) 0.01193(18) -0.0052(2)
Cl2A 0.0272(2) 0.0494(3) 0.0421(3) 0.0029(2) 0.0087(2) -0.0114(2)
Cl3A 0.0329(2) 0.0310(2) 0.0399(3) 0.0048(2) 0.0094(2) 0.0087(2)
C1 0.0281(9) 0.0327(10) 0.0255(9) 0.0011(8) 0.0054(7) -0.0061(8)
C2 0.0276(9) 0.0282(10) 0.0280(9) -0.0016(8) 0.0096(7) -0.0038(8)
C3 0.0284(9) 0.0302(10) 0.0330(9) -0.0002(9) 0.0084(7) -0.0057(8)
C11 0.0226(8) 0.0357(10) 0.0233(8) 0.0012(8) 0.0040(7) -0.0019(8)
C12 0.0320(10) 0.0367(11) 0.0301(10) -0.0048(8) 0.0078(8) -0.0010(8)
C13 0.0359(10) 0.0390(12) 0.0370(11) 0.0000(10) 0.0022(9) -0.0119(10)
C14 0.0269(10) 0.0610(15) 0.0280(10) 0.0059(10) 0.0032(8) -0.0127(10)
C15 0.0321(10) 0.0575(14) 0.0275(9) -0.0021(10) 0.0114(8) -0.0024(10)
C16 0.0299(9) 0.0412(12) 0.0305(9) -0.0057(9) 0.0074(8) -0.0035(9)
C7 0.0431(12) 0.092(2) 0.0461(13) 0.0038(15) 0.0139(11) -0.0283(15)
C1A 0.0217(8) 0.0248(9) 0.0259(8) 0.0039(7) 0.0063(7) 0.0006(7)
C2A 0.0241(8) 0.0216(8) 0.0253(8) 0.0002(7) 0.0100(7) 0.0000(7)
C3A 0.0245(8) 0.0279(9) 0.0260(8) -0.0010(7) 0.0106(7) -0.0013(7)
C11A 0.0202(8) 0.0261(9) 0.0249(8) 0.0046(7) 0.0063(7) 0.0017(7)
C12A 0.0260(9) 0.0264(10) 0.0274(9) -0.0011(7) 0.0088(7) 0.0011(7)
C13A 0.0261(9) 0.0273(10) 0.0349(10) 0.0026(8) 0.0058(8) -0.0018(7)
C14A 0.0188(8) 0.0421(11) 0.0277(9) 0.0028(8) 0.0041(7) -0.0039(8)
C15A 0.0249(9) 0.0434(12) 0.0299(9) -0.0073(9) 0.0098(8) -0.0016(9)
C16A 0.0276(9) 0.0314(10) 0.0311(9) -0.0057(8) 0.0088(7) -0.0025(8)
C7A 0.0361(11) 0.0706(18) 0.0470(13) -0.0069(13) 0.0203(10) -0.0192(12)

loop_
_atom_type_symbol
_atom_type_description
_atom_type_scat_dispersion_real
_atom_type_scat_dispersion_imag
_atom_type_scat_source
C C 0.0033 0.0016 'International Tables Vol C Tables 4.2.6.8 and 6.1.1.4'
H H 0.0000 0.0000 'International Tables Vol C Tables 4.2.6.8 and 6.1.1.4'
O O 0.0106 0.0060 'International Tables Vol C Tables 4.2.6.8 and 6.1.1.4'
S S 0.1246 0.1234 'International Tables Vol C Tables 4.2.6.8 and 6.1.1.4'
Cl Cl 0.1484 0.1585 'International Tables Vol C Tables 4.2.6.8 and 6.1.1.4'

loop_
_geom_angle_atom_site_label_1
_geom_angle_atom_site_label_2
_geom_angle_atom_site_label_3
_geom_angle
O1 S1 C11 106.49(10)
O1 S1 C1 105.27(10)
C11 S1 C1 96.42(9)
O1A S1A C11A 106.16(8)
O1A S1A C1A 104.69(9)
C11A S1A C1A 96.17(8)
C2 C1 S1 108.70(13)
O2 C2 C1 107.73(16)
O2 C2 C3 110.62(16)
C1 C2 C3 110.77(16)
C2 C3 Cl3 109.68(14)
C2 C3 Cl1 112.03(14)
Cl3 C3 Cl1 109.12(11)
C2 C3 Cl2 109.02(13)
Cl3 C3 Cl2 109.00(11)
Cl1 C3 Cl2 107.93(11)
C16 C11 C12 121.27(19)
C16 C11 S1 118.85(17)
C12 C11 S1 119.87(15)
C13 C12 C11 118.4(2)
C14 C13 C12 121.8(2)
C15 C14 C13 118.8(2)
C15 C14 C7 120.6(2)
C13 C14 C7 120.6(2)
C14 C15 C16 121.0(2)
C11 C16 C15 118.8(2)
C2A C1A S1A 108.25(12)
O2A C2A C1A 112.75(15)
O2A C2A C3A 112.65(13)
C1A C2A C3A 110.73(14)
C2A C3A Cl1A 109.73(12)
C2A C3A Cl2A 110.08(13)
Cl1A C3A Cl2A 108.35(10)
C2A C3A Cl3A 110.96(13)
Cl1A C3A Cl3A 108.97(10)
Cl2A C3A Cl3A 108.70(9)
C16A C11A C12A 121.20(17)
C16A C11A S1A 119.76(15)
C12A C11A S1A 119.03(14)
C11A C12A C13A 118.51(17)
C14A C13A C12A 121.55(19)
C13A C14A C15A 118.46(17)
C13A C14A C7A 120.9(2)
C15A C14A C7A 120.64(19)
C16A C15A C14A 120.80(19)
C15A C16A C11A 119.46(19)

loop_
_geom_bond_atom_site_label_1
_geom_bond_atom_site_label_2
_geom_bond_distance
S1 O1 1.4909(18)
S1 C11 1.790(2)
S1 C1 1.8089(19)
S1A O1A 1.5110(14)
S1A C11A 1.7900(18)
S1A C1A 1.8173(18)
O2 C2 1.405(3)
O2A C2A 1.395(2)
Cl1 C3 1.773(2)
Cl2 C3 1.785(2)
Cl3 C3 1.765(2)
Cl1A C3A 1.7731(18)
Cl2A C3A 1.7786(18)
Cl3A C3A 1.783(2)
C1 C2 1.524(2)
C2 C3 1.550(3)
C11 C16 1.380(3)
C11 C12 1.388(3)
C12 C13 1.385(3)
C13 C14 1.384(3)
C14 C15 1.377(4)
C14 C7 1.515(3)
C15 C16 1.399(3)
C1A C2A 1.529(2)
C2A C3A 1.539(2)
C11A C16A 1.382(3)
C11A C12A 1.388(3)
C12A C13A 1.391(3)
C13A C14A 1.385(3)
C14A C15A 1.400(3)
C14A C7A 1.501(3)
C15A C16A 1.382(3)

loop_
_geom_hbond_atom_site_label_D
_geom_hbond_atom_site_label_H
_geom_hbond_atom_site_label_A
_geom_hbond_distance_DH
_geom_hbond_distance_HA
_geom_hbond_distance_DA
_geom_hbond_angle_DHA
_geom_hbond_site_symmetry_A
O2 H2 O1 0.84 1.85 2.676(2) 166.2 2_656
O2A H2A O1A 0.84 1.89 2.6348(18) 146.9 2_657
O2A H2A S1A 0.84 2.93 3.7627(15) 173.9 2_657
C1A H1C O2A 0.99 2.65 3.306(2) 124.2 2_657
C12A H12A Cl2A 0.95 3.09 3.842(2) 137.6 2_657
C12A H12A O2A 0.95 2.69 3.460(2) 138.7 2_657
C1 H1B Cl1A 0.99 2.93 3.705(2) 136.0 .
C7 H7A Cl2A 0.98 3.24 4.077(3) 144.6 .
C1 H1A Cl1A 0.99 3.01 3.747(2) 132.4 1_565
C16 H16 Cl1A 0.95 3.25 4.097(2) 149.6 1_565
C16A H16A Cl1 0.95 2.90 3.756(2) 150.8 1_545
C7 H7C Cl3 0.98 3.08 3.928(3) 145.2 1_455
C7A H7F S1A 0.98 3.03 3.905(3) 148.7 2_757
C7A H7F O1A 0.98 3.00 3.969(3) 169.6 2_757

loop_
_geom_torsion_atom_site_label_1
_geom_torsion_atom_site_label_2
_geom_torsion_atom_site_label_3
_geom_torsion_atom_site_label_4
_geom_torsion
O1 S1 C1 C2 71.49(16)
C11 S1 C1 C2 -179.43(14)
S1 C1 C2 O2 63.65(17)
S1 C1 C2 C3 -175.25(14)
O2 C2 C3 Cl3 -177.62(12)
C1 C2 C3 Cl3 63.00(18)
O2 C2 C3 Cl1 61.05(18)
C1 C2 C3 Cl1 -58.3(2)
O2 C2 C3 Cl2 -58.34(18)
C1 C2 C3 Cl2 -177.72(13)
O1 S1 C11 C16 -170.03(16)
C1 S1 C11 C16 81.93(17)
O1 S1 C11 C12 8.81(19)
C1 S1 C11 C12 -99.24(17)
C16 C11 C12 C13 -0.7(3)
S1 C11 C12 C13 -179.52(15)
C11 C12 C13 C14 -1.0(3)
C12 C13 C14 C15 1.6(3)
C12 C13 C14 C7 -177.2(2)
C13 C14 C15 C16 -0.7(3)
C7 C14 C15 C16 178.2(2)
C12 C11 C16 C15 1.6(3)
S1 C11 C16 C15 -179.54(15)
C14 C15 C16 C11 -0.9(3)
O1A S1A C1A C2A 52.35(14)
C11A S1A C1A C2A 160.87(13)
S1A C1A C2A O2A 54.00(17)
S1A C1A C2A C3A -178.76(12)
O2A C2A C3A Cl1A -169.51(13)
C1A C2A C3A Cl1A 63.20(18)
O2A C2A C3A Cl2A -50.35(18)
C1A C2A C3A Cl2A -177.64(12)
O2A C2A C3A Cl3A 70.01(16)
C1A C2A C3A Cl3A -57.28(16)
O1A S1A C11A C16A 20.94(17)
C1A S1A C11A C16A -86.33(16)
O1A S1A C11A C12A -159.19(14)
C1A S1A C11A C12A 93.54(15)
C16A C11A C12A C13A 1.8(3)
S1A C11A C12A C13A -178.03(13)
C11A C12A C13A C14A -0.7(3)
C12A C13A C14A C15A -0.6(3)
C12A C13A C14A C7A 179.84(18)
C13A C14A C15A C16A 0.8(3)
C7A C14A C15A C16A -179.68(19)
C14A C15A C16A C11A 0.3(3)
C12A C11A C16A C15A -1.7(3)
S1A C11A C16A C15A 178.17(14)
H2A O2A C1A H1C -4.2
H2 O2 C1 H1A -174.9
H2A O2A C2A H2B 6.8
O1A S1A C2A O2A 98.66(11)
C11A S1A C2A O2A -155.55(11)
H2A O2A S1A O1A 173.4
H2 O2 C2 H2B -23.2
O1 S1 C2 O2 125.05(13)
C11 S1 C2 O2 -120.64(13)
H2 O2 S1 O1 41.5
